data_2007667
loop_
_publ_author_name
'El-Bali, Brahim'
'Bolte, Michael'

_publ_section_title
;
 Sr(NO~3~)~2~ at 173K
;
_journal_issue 9
_journal_name_full 'Acta Crystallographica Section C'
_journal_page_first IUC9800046
_journal_paper_doi 10.1107/S0108270198099375
_journal_volume 54
_journal_year 1998
_chemical_formula_iupac 'Sr (N O3 )2 '
_chemical_formula_sum 'N2 O6 Sr'
_chemical_formula_weight 211.64
_chemical_name_systematic
;
 Strontium Nitrate
;
_space_group_IT_number 205
_symmetry_cell_setting cubic
_symmetry_space_group_name_Hall '-P 2ac 2ab 3'
_symmetry_space_group_name_H-M 'P a -3'
_audit_creation_method SHELXL-97
_cell_angle_alpha 90.00
_cell_angle_beta 90.00
_cell_angle_gamma 90.00
_cell_formula_units_Z 4
_cell_length_a 7.8220(10)
_cell_length_b 7.8220(10)
_cell_length_c 7.8220(10)
_cell_measurement_reflns_used 3686
_cell_measurement_temperature 173(2)
_cell_measurement_theta_max 25
_cell_measurement_theta_min 1
_cell_volume 478.58(11)
_computing_cell_refinement 'SMART (Siemens, 1995)'
_computing_data_collection 'SMART (Siemens, 1995)'
_computing_data_reduction 'SAINT (Siemens, 1995)'
_computing_molecular_graphics 'XP in SHELXTL-Plus (Sheldrick, 1991)'
_computing_structure_refinement 'SHELXL-97 (Sheldrick, 1997)'
_computing_structure_solution 'SHELXS-97 (Sheldrick, 1990)'
_diffrn_ambient_temperature 173(2)
_diffrn_measured_fraction_theta_full 0.968
_diffrn_measured_fraction_theta_max 0.968
_diffrn_measurement_device_type 'Siemens CCD three-circle diffractometer'
_diffrn_measurement_method \w
_diffrn_radiation_monochromator graphite
_diffrn_radiation_source 'fine-focus sealed tube'
_diffrn_radiation_type MoK\a
_diffrn_radiation_wavelength 0.71073
_diffrn_reflns_av_R_equivalents 0.0480
_diffrn_reflns_av_sigmaI/netI 0.0127
_diffrn_reflns_limit_h_max 10
_diffrn_reflns_limit_h_min -10
_diffrn_reflns_limit_k_max 10
_diffrn_reflns_limit_k_min -10
_diffrn_reflns_limit_l_max 9
_diffrn_reflns_limit_l_min -10
_diffrn_reflns_number 5937
_diffrn_reflns_theta_full 29.16
_diffrn_reflns_theta_max 29.16
_diffrn_reflns_theta_min 4.51
_diffrn_standards_decay_% 0
_diffrn_standards_interval_time 720
_diffrn_standards_number 114
_exptl_absorpt_coefficient_mu 11.228
_exptl_absorpt_correction_T_max 0.325
_exptl_absorpt_correction_T_min 0.141
_exptl_absorpt_correction_type 'Empirical, SADABS (Sheldrick, 1996)'
_exptl_crystal_colour colourless
_exptl_crystal_density_diffrn 2.937
_exptl_crystal_density_method 'not measured'
_exptl_crystal_description plate
_exptl_crystal_F_000 400
_exptl_crystal_size_max 0.22
_exptl_crystal_size_mid 0.18
_exptl_crystal_size_min 0.10
_refine_diff_density_max 0.472
_refine_diff_density_min -0.816
_refine_ls_extinction_coef 0.025(3)
_refine_ls_extinction_method SHELXL
_refine_ls_goodness_of_fit_ref 1.246
_refine_ls_hydrogen_treatment mixed
_refine_ls_matrix_type full
_refine_ls_number_parameters 16
_refine_ls_number_reflns 213
_refine_ls_number_restraints 0
_refine_ls_restrained_S_all 1.246
_refine_ls_R_factor_all 0.0292
_refine_ls_R_factor_gt 0.0226
_refine_ls_shift/su_max 0.000
_refine_ls_shift/su_mean 0.000
_refine_ls_structure_factor_coef Fsqd
_refine_ls_weighting_details 'calc w=1/[\s^2^(Fo^2^)+(0.0280P)^2^+0.1458P] where P=(Fo^2^+2Fc^2^)/3'
_refine_ls_weighting_scheme calc
_refine_ls_wR_factor_ref 0.0549
_reflns_number_gt 185
_reflns_number_total 213
_reflns_threshold_expression >2sigma(I)
_cod_data_source_file qb0061.cif
_cod_data_source_block b4
_cod_depositor_comments
;
The following automatic conversions were performed:
'_symmetry_cell_setting' value 'Cubic' changed to 'cubic' according to
'/home/saulius/struct/CIF-dictionaries/cif_core.dic' dictionary named
'cif_core.dic' version 2.4.1 from 2010-06-29.

Automatic conversion script
Id: cif_fix_enum 1527 2010-12-29 10:47:43Z saulius 

The following automatic conversions were performed:

'_symmetry_cell_setting' value 'Cubic' changed to 'cubic' according
to /home/saulius/struct/CIF-dictionaries/cif_core.dic dictionary
named 'cif_core.dic' version 2.4.1 from 2010-06-29.

Automatic conversion script
Id: cif_fix_values 1715 2011-07-08 13:25:40Z adriana 
;
_cod_original_sg_symbol_H-M Pa-3
_cod_database_code 2007667
_cod_database_fobs_code 2007667

loop_
_symmetry_equiv_pos_as_xyz
'x, y, z'
'-x+1/2, -y, z+1/2'
'-x, y+1/2, -z+1/2'
'x+1/2, -y+1/2, -z'
'z, x, y'
'z+1/2, -x+1/2, -y'
'-z+1/2, -x, y+1/2'
'-z, x+1/2, -y+1/2'
'y, z, x'
'-y, z+1/2, -x+1/2'
'y+1/2, -z+1/2, -x'
'-y+1/2, -z, x+1/2'
'-x, -y, -z'
'x-1/2, y, -z-1/2'
'x, -y-1/2, z-1/2'
'-x-1/2, y-1/2, z'
'-z, -x, -y'
'-z-1/2, x-1/2, y'
'z-1/2, x, -y-1/2'
'z, -x-1/2, y-1/2'
'-y, -z, -x'
'y, -z-1/2, x-1/2'
'-y-1/2, z-1/2, x'
'y-1/2, z, -x-1/2'

loop_
_atom_site_label
_atom_site_fract_x
_atom_site_fract_y
_atom_site_fract_z
_atom_site_U_iso_or_equiv
_atom_site_adp_type
_atom_site_calc_flag
_atom_site_refinement_flags
_atom_site_occupancy
_atom_site_disorder_assembly
_atom_site_disorder_group
_atom_site_type_symbol
Sr1 .0000 .0000 .0000 .0107(3) Uani d S 1 . . Sr
N2 .34400(16) .34400(16) .34400(16) .0119(5) Uani d S 1 . . N
O3 .27303(19) .2838(2) .47564(18) .0167(4) Uani d . 1 . . O

loop_
_atom_site_aniso_label
_atom_site_aniso_U_11
_atom_site_aniso_U_22
_atom_site_aniso_U_33
_atom_site_aniso_U_12
_atom_site_aniso_U_13
_atom_site_aniso_U_23
Sr1 .0107(3) .0107(3) .0107(3) .00017(7) .00017(7) .00017(7)
N2 .0119(5) .0119(5) .0119(5) -.0009(5) -.0009(5) -.0009(5)
O3 .0198(7) .0183(7) .0120(6) .0003(5) .0044(5) .0039(5)

loop_
_atom_type_symbol
_atom_type_description
_atom_type_scat_dispersion_real
_atom_type_scat_dispersion_imag
_atom_type_scat_source
O O 0.0106 0.0060 'International Tables Vol C Tables 4.2.6.8 and 6.1.1.4'
N N 0.0061 0.0033 'International Tables Vol C Tables 4.2.6.8 and 6.1.1.4'
Sr Sr -1.5307 3.2498 'International Tables Vol C Tables 4.2.6.8 and 6.1.1.4'

loop_
_geom_angle_atom_site_label_1
_geom_angle_atom_site_label_2
_geom_angle_atom_site_label_3
_geom_angle_site_symmetry_1
_geom_angle_site_symmetry_3
_geom_angle
O3 Sr1 O3 23_655 11_455 180.00(4)
O3 Sr1 O3 23_655 19_556 67.26(5)
O3 Sr1 O3 11_455 19_556 112.74(5)
O3 Sr1 O3 23_655 7_554 112.74(5)
O3 Sr1 O3 11_455 7_554 67.26(5)
O3 Sr1 O3 19_556 7_554 180.00(5)
O3 Sr1 O3 23_655 15_565 67.26(5)
O3 Sr1 O3 11_455 15_565 112.74(5)
O3 Sr1 O3 19_556 15_565 67.26(5)
O3 Sr1 O3 7_554 15_565 112.74(5)
O3 Sr1 O3 23_655 3_545 112.74(5)
O3 Sr1 O3 11_455 3_545 67.26(5)
O3 Sr1 O3 19_556 3_545 112.74(5)
O3 Sr1 O3 7_554 3_545 67.26(5)
O3 Sr1 O3 15_565 3_545 180.00(5)
O3 Sr1 O3 23_655 22_565 90.545(8)
O3 Sr1 O3 11_455 22_565 89.455(8)
O3 Sr1 O3 19_556 22_565 112.83(4)
O3 Sr1 O3 7_554 22_565 67.17(4)
O3 Sr1 O3 15_565 22_565 46.02(7)
O3 Sr1 O3 3_545 22_565 133.98(7)
O3 Sr1 O3 23_655 2_554 67.17(4)
O3 Sr1 O3 11_455 2_554 112.83(4)
O3 Sr1 O3 19_556 2_554 133.98(7)
O3 Sr1 O3 7_554 2_554 46.02(7)
O3 Sr1 O3 15_565 2_554 89.455(8)
O3 Sr1 O3 3_545 2_554 90.545(8)
O3 Sr1 O3 22_565 2_554 61.632(16)
O3 Sr1 O3 23_655 14_556 112.83(4)
O3 Sr1 O3 11_455 14_556 67.17(4)
O3 Sr1 O3 19_556 14_556 46.02(7)
O3 Sr1 O3 7_554 14_556 133.98(7)
O3 Sr1 O3 15_565 14_556 90.545(8)
O3 Sr1 O3 3_545 14_556 89.455(8)
O3 Sr1 O3 22_565 14_556 118.368(16)
O3 Sr1 O3 2_554 14_556 180.00(7)
O3 Sr1 O3 23_655 10_545 89.455(8)
O3 Sr1 O3 11_455 10_545 90.545(8)
O3 Sr1 O3 19_556 10_545 67.17(4)
O3 Sr1 O3 7_554 10_545 112.83(4)
O3 Sr1 O3 15_565 10_545 133.98(7)
O3 Sr1 O3 3_545 10_545 46.02(7)
O3 Sr1 O3 22_565 10_545 180.00(7)
O3 Sr1 O3 2_554 10_545 118.368(16)
O3 Sr1 O3 14_556 10_545 61.632(16)
O3 Sr1 O3 23_655 18_655 46.02(7)
O3 Sr1 O3 11_455 18_655 133.98(7)
O3 Sr1 O3 19_556 18_655 90.545(8)
O3 Sr1 O3 7_554 18_655 89.455(8)
O3 Sr1 O3 15_565 18_655 112.83(4)
O3 Sr1 O3 3_545 18_655 67.17(4)
O3 Sr1 O3 22_565 18_655 118.368(16)
O3 Sr1 O3 2_554 18_655 61.632(16)
O3 Sr1 O3 14_556 18_655 118.368(16)
O3 Sr1 O3 10_545 18_655 61.632(16)
O3 Sr1 O3 23_655 6_455 133.98(7)
O3 Sr1 O3 11_455 6_455 46.02(7)
O3 Sr1 O3 19_556 6_455 89.455(8)
O3 Sr1 O3 7_554 6_455 90.545(8)
O3 Sr1 O3 15_565 6_455 67.17(4)
O3 Sr1 O3 3_545 6_455 112.83(4)
O3 Sr1 O3 22_565 6_455 61.632(16)
O3 Sr1 O3 2_554 6_455 118.368(16)
O3 Sr1 O3 14_556 6_455 61.632(16)
O3 Sr1 O3 10_545 6_455 118.368(16)
O3 Sr1 O3 18_655 6_455 180.0
O3 N2 O3 . 9 120.0000(10)
O3 N2 O3 . 5 119.9990(10)
O3 N2 O3 9 5 120.0000(10)
O3 N2 Sr1 . 2 62.76(6)
O3 N2 Sr1 9 2 176.32(11)
O3 N2 Sr1 5 2 57.32(6)
O3 N2 Sr1 . 4 176.32(11)
O3 N2 Sr1 9 4 57.32(6)
O3 N2 Sr1 5 4 62.76(6)
Sr1 N2 Sr1 2 4 119.797(6)
O3 N2 Sr1 . 3 57.32(6)
O3 N2 Sr1 9 3 62.76(6)
O3 N2 Sr1 5 3 176.32(11)
Sr1 N2 Sr1 2 3 119.797(6)
Sr1 N2 Sr1 4 3 119.797(6)
N2 O3 Sr1 . 3 99.80(7)
N2 O3 Sr1 . 2 94.07(7)
Sr1 O3 Sr1 3 2 164.84(7)

loop_
_geom_bond_atom_site_label_1
_geom_bond_atom_site_label_2
_geom_bond_site_symmetry_2
_geom_bond_distance
_geom_bond_publ_flag
Sr1 O3 23_655 2.7305(13) y
Sr1 O3 11_455 2.7305(13) ?
Sr1 O3 19_556 2.7305(13) ?
Sr1 O3 7_554 2.7305(13) ?
Sr1 O3 15_565 2.7305(13) ?
Sr1 O3 3_545 2.7305(13) ?
Sr1 O3 22_565 2.8492(14) y
Sr1 O3 2_554 2.8492(14) ?
Sr1 O3 14_556 2.8492(14) ?
Sr1 O3 10_545 2.8492(14) ?
Sr1 O3 18_655 2.8492(14) ?
Sr1 O3 6_455 2.8492(14) ?
N2 O3 . 1.2609(17) y
N2 O3 9 1.2609(17) ?
N2 O3 5 1.2609(17) ?
N2 Sr1 2 3.1966(4) y
N2 Sr1 4 3.1966(4) ?
N2 Sr1 3 3.1966(4) ?
O3 Sr1 3 2.7305(13) ?
O3 Sr1 2 2.8492(14) ?

loop_
_geom_torsion_atom_site_label_1
_geom_torsion_atom_site_label_2
_geom_torsion_atom_site_label_3
_geom_torsion_atom_site_label_4
_geom_torsion_site_symmetry_1
_geom_torsion_site_symmetry_4
_geom_torsion
O3 N2 O3 Sr1 9 3 3.3(2)
O3 N2 O3 Sr1 5 3 -177.04(17)
Sr1 N2 O3 Sr1 2 3 -173.88(8)
Sr1 N2 O3 Sr1 4 3 -39(2)
O3 N2 O3 Sr1 9 2 177.21(19)
O3 N2 O3 Sr1 5 2 -3.2(2)
Sr1 N2 O3 Sr1 4 2 134.6(19)
Sr1 N2 O3 Sr1 3 2 173.88(8)
